data_7022153
loop_
_publ_author_name
'Nifant'ev, Ilya E.'
'Ivchenko, Pavel V.'
'Bagrov, Vladimir V.'
'Nagy, Sandor M.'
'Winslow, Linda N.'
'Merrick-Mack, Jean A'
'Mihan, Shahram'
'Churakov, Andrei V.'

_publ_section_title
;
 Zirconium and hafnium complexes based on 2-aryl-8-arylaminoquinoline
 ligands: synthesis, molecular structure, and catalytic performance in
 ethylene copolymerization.
;
_journal_issue 5
_journal_name_full 'Dalton transactions (Cambridge, England : 2003)'
_journal_page_first 1501
_journal_page_last 1511
_journal_paper_doi 10.1039/c2dt31856c
_journal_volume 42
_journal_year 2013
_chemical_formula_moiety 'C45 H42 Hf N2, C6 H6'
_chemical_formula_sum 'C51 H48 Hf N2'
_chemical_formula_weight 867.40
_chemical_name_systematic
;
?
;
_space_group_IT_number 14
_symmetry_cell_setting monoclinic
_symmetry_space_group_name_Hall '-P 2yn'
_symmetry_space_group_name_H-M 'P 1 21/n 1'
_atom_sites_solution_hydrogens geom
_atom_sites_solution_primary direct
_atom_sites_solution_secondary difmap
_audit_creation_method SHELXL-97
_cell_angle_alpha 90.00
_cell_angle_beta 99.135(6)
_cell_angle_gamma 90.00
_cell_formula_units_Z 4
_cell_length_a 13.693(4)
_cell_length_b 16.488(5)
_cell_length_c 17.561(6)
_cell_measurement_reflns_used 1975
_cell_measurement_temperature 150(2)
_cell_measurement_theta_max 28.964
_cell_measurement_theta_min 2.399
_cell_volume 3914(2)
_computing_structure_refinement 'SHELXL-97 (Sheldrick, 1997)'
_computing_structure_solution 'SHELXS-97 (Sheldrick, 1990)'
_diffrn_ambient_temperature 150(2)
_diffrn_measured_fraction_theta_full 0.994
_diffrn_measured_fraction_theta_max 0.994
_diffrn_measurement_device_type 'Bruker SMART APEX II'
_diffrn_measurement_method \w
_diffrn_radiation_monochromator graphite
_diffrn_radiation_source 'fine-focus sealed tube'
_diffrn_radiation_type MoK\a
_diffrn_radiation_wavelength 0.71073
_diffrn_reflns_av_R_equivalents 0.1383
_diffrn_reflns_av_sigmaI/netI 0.1253
_diffrn_reflns_limit_h_max 15
_diffrn_reflns_limit_h_min -16
_diffrn_reflns_limit_k_max 19
_diffrn_reflns_limit_k_min -19
_diffrn_reflns_limit_l_max 21
_diffrn_reflns_limit_l_min -21
_diffrn_reflns_number 28148
_diffrn_reflns_theta_full 25.25
_diffrn_reflns_theta_max 25.25
_diffrn_reflns_theta_min 1.70
_diffrn_standards_decay_% 0
_diffrn_standards_interval_time 0
_diffrn_standards_number 0
_exptl_absorpt_coefficient_mu 2.703
_exptl_absorpt_correction_T_max 0.9866
_exptl_absorpt_correction_T_min 0.6872
_exptl_absorpt_correction_type multi-scan
_exptl_absorpt_process_details 'SADABS (Bruker, 2004)'
_exptl_crystal_colour red
_exptl_crystal_density_diffrn 1.472
_exptl_crystal_density_method 'not measured'
_exptl_crystal_description plate
_exptl_crystal_F_000 1760
_exptl_crystal_size_max 0.15
_exptl_crystal_size_mid 0.06
_exptl_crystal_size_min 0.01
_refine_diff_density_max 1.240
_refine_diff_density_min -1.108
_refine_diff_density_rms 0.163
_refine_ls_extinction_coef 0.00070(10)
_refine_ls_extinction_expression Fc^*^=kFc[1+0.001xFc^2^\l^3^/sin(2\q)]^-1/4^
_refine_ls_extinction_method SHELXL
_refine_ls_goodness_of_fit_ref 0.923
_refine_ls_hydrogen_treatment constr
_refine_ls_matrix_type full
_refine_ls_number_parameters 492
_refine_ls_number_reflns 7050
_refine_ls_number_restraints 6
_refine_ls_restrained_S_all 0.923
_refine_ls_R_factor_all 0.0977
_refine_ls_R_factor_gt 0.0510
_refine_ls_shift/su_max 0.000
_refine_ls_shift/su_mean 0.000
_refine_ls_structure_factor_coef Fsqd
_refine_ls_weighting_details 'calc w=1/[\s^2^(Fo^2^)+(0.0254P)^2^+0.0000P] where P=(Fo^2^+2Fc^2^)/3'
_refine_ls_weighting_scheme calc
_refine_ls_wR_factor_gt 0.0933
_refine_ls_wR_factor_ref 0.1033
_reflns_number_gt 4539
_reflns_number_total 7050
_reflns_threshold_expression I>2\s(I)
_cod_data_source_file c2dt31856c.txt
_cod_data_source_block b
_cod_original_cell_volume 3915(2)
_cod_original_sg_symbol_H-M 'P 21/n'
_cod_database_code 7022153

loop_
_symmetry_equiv_pos_as_xyz
'x, y, z'
'-x+1/2, y+1/2, -z+1/2'
'-x, -y, -z'
'x-1/2, -y-1/2, z-1/2'

loop_
_atom_site_label
_atom_site_type_symbol
_atom_site_fract_x
_atom_site_fract_y
_atom_site_fract_z
_atom_site_U_iso_or_equiv
_atom_site_adp_type
_atom_site_occupancy
_atom_site_symmetry_multiplicity
_atom_site_calc_flag
_atom_site_refinement_flags
Hf1 Hf 0.14734(2) 0.142359(18) 0.221467(18) 0.01976(11) Uani 1 1 d .
N1 N 0.1188(4) 0.0664(3) 0.3237(3) 0.0222(14) Uani 1 1 d .
N2 N 0.2710(4) 0.1561(3) 0.3125(3) 0.0243(15) Uani 1 1 d .
C1 C 0.0177(5) 0.0563(4) 0.1858(4) 0.0155(16) Uani 1 1 d U
C2 C -0.0277(5) 0.0484(4) 0.1083(4) 0.0268(19) Uani 1 1 d .
H2A H 0.0001 0.0744 0.0684 0.032 Uiso 1 1 calc R
C3 C -0.1137(6) 0.0021(4) 0.0905(5) 0.029(2) Uani 1 1 d .
H3A H -0.1409 -0.0067 0.0380 0.034 Uiso 1 1 calc R
C4 C -0.1610(5) -0.0318(4) 0.1480(5) 0.0254(18) Uani 1 1 d .
C5 C -0.2505(6) -0.0747(5) 0.1291(5) 0.036(2) Uani 1 1 d .
H5A H -0.2756 -0.0846 0.0764 0.043 Uiso 1 1 calc R
C6 C -0.3018(6) -0.1025(5) 0.1835(5) 0.036(2) Uani 1 1 d .
H6A H -0.3618 -0.1317 0.1699 0.043 Uiso 1 1 calc R
C7 C -0.2628(6) -0.0862(4) 0.2613(5) 0.034(2) Uani 1 1 d .
H7A H -0.2989 -0.1027 0.3006 0.041 Uiso 1 1 calc R
C8 C -0.1761(5) -0.0480(4) 0.2811(5) 0.0277(19) Uani 1 1 d .
H8A H -0.1529 -0.0384 0.3342 0.033 Uiso 1 1 calc R
C9 C -0.1174(5) -0.0214(4) 0.2262(4) 0.0223(18) Uani 1 1 d .
C10 C -0.0236(5) 0.0161(4) 0.2432(4) 0.0195(17) Uani 1 1 d .
C11 C 0.0405(5) 0.0170(4) 0.3185(4) 0.0186(17) Uani 1 1 d .
C12 C 0.0326(6) -0.0322(4) 0.3836(5) 0.0279(19) Uani 1 1 d .
H12A H -0.0193 -0.0709 0.3806 0.033 Uiso 1 1 calc R
C13 C 0.0976(6) -0.0249(5) 0.4501(5) 0.032(2) Uani 1 1 d .
H13A H 0.0891 -0.0579 0.4929 0.038 Uiso 1 1 calc R
C14 C 0.1756(6) 0.0288(5) 0.4574(4) 0.0266(19) Uani 1 1 d .
C15 C 0.2495(6) 0.0406(5) 0.5229(4) 0.032(2) Uani 1 1 d .
H15A H 0.2453 0.0128 0.5696 0.038 Uiso 1 1 calc R
C16 C 0.3263(6) 0.0919(5) 0.5187(4) 0.030(2) Uani 1 1 d .
H16A H 0.3744 0.1001 0.5633 0.035 Uiso 1 1 calc R
C17 C 0.3368(6) 0.1325(4) 0.4513(4) 0.0293(19) Uani 1 1 d .
H17A H 0.3921 0.1672 0.4507 0.035 Uiso 1 1 calc R
C18 C 0.2688(6) 0.1237(4) 0.3851(4) 0.0266(19) Uani 1 1 d .
C19 C 0.1863(5) 0.0733(4) 0.3902(4) 0.0214(17) Uani 1 1 d .
C21 C 0.0608(6) 0.2575(4) 0.2157(5) 0.0274(19) Uani 1 1 d .
H21A H 0.0991 0.3015 0.2451 0.033 Uiso 1 1 calc R
H21B H 0.0399 0.2753 0.1618 0.033 Uiso 1 1 calc R
C22 C -0.0246(6) 0.2331(4) 0.2519(5) 0.028(2) Uani 1 1 d .
C23 C -0.1164(6) 0.2146(5) 0.2054(5) 0.034(2) Uani 1 1 d .
H23A H -0.1243 0.2220 0.1511 0.040 Uiso 1 1 calc R
C24 C -0.1950(7) 0.1857(5) 0.2395(6) 0.044(2) Uani 1 1 d .
H24A H -0.2567 0.1741 0.2082 0.053 Uiso 1 1 calc R
C25 C -0.1842(8) 0.1740(5) 0.3166(6) 0.052(3) Uani 1 1 d .
H25A H -0.2377 0.1527 0.3387 0.062 Uiso 1 1 calc R
C26 C -0.0976(8) 0.1923(5) 0.3630(5) 0.045(2) Uani 1 1 d .
H26A H -0.0908 0.1845 0.4171 0.053 Uiso 1 1 calc R
C27 C -0.0184(7) 0.2229(5) 0.3295(5) 0.037(2) Uani 1 1 d .
H27A H 0.0414 0.2370 0.3621 0.045 Uiso 1 1 calc R
C31 C 0.2260(6) 0.1149(4) 0.1223(4) 0.030(2) Uani 1 1 d .
H31A H 0.2979 0.1066 0.1384 0.036 Uiso 1 1 calc R
H31B H 0.1969 0.0682 0.0912 0.036 Uiso 1 1 calc R
C32 C 0.2031(5) 0.1922(4) 0.0836(4) 0.0208(17) Uani 1 1 d .
C33 C 0.2439(6) 0.2639(5) 0.1149(4) 0.032(2) Uani 1 1 d .
H33A H 0.2935 0.2615 0.1593 0.039 Uiso 1 1 calc R
C34 C 0.2152(6) 0.3386(5) 0.0840(5) 0.039(2) Uani 1 1 d .
H34A H 0.2456 0.3864 0.1070 0.047 Uiso 1 1 calc R
C35 C 0.1432(7) 0.3446(5) 0.0206(5) 0.045(2) Uani 1 1 d .
H35A H 0.1222 0.3963 0.0002 0.054 Uiso 1 1 calc R
C36 C 0.1015(6) 0.2747(5) -0.0136(5) 0.039(2) Uani 1 1 d .
H36A H 0.0536 0.2782 -0.0590 0.047 Uiso 1 1 calc R
C37 C 0.1284(6) 0.2004(5) 0.0175(4) 0.030(2) Uani 1 1 d .
H37A H 0.0967 0.1532 -0.0055 0.036 Uiso 1 1 calc R
C41 C 0.3635(5) 0.1930(4) 0.3024(4) 0.0198(17) Uani 1 1 d .
C42 C 0.3794(5) 0.2763(4) 0.3159(4) 0.0223(18) Uani 1 1 d .
C43 C 0.4659(6) 0.3108(5) 0.3013(4) 0.030(2) Uani 1 1 d .
H43A H 0.4755 0.3675 0.3088 0.035 Uiso 1 1 calc R
C44 C 0.5394(6) 0.2650(4) 0.2759(5) 0.031(2) Uani 1 1 d .
H44A H 0.5986 0.2899 0.2657 0.038 Uiso 1 1 calc R
C45 C 0.5249(6) 0.1818(5) 0.2656(5) 0.029(2) Uani 1 1 d .
H45A H 0.5754 0.1498 0.2491 0.035 Uiso 1 1 calc R
C46 C 0.4380(6) 0.1444(5) 0.2787(4) 0.0266(17) Uani 1 1 d .
C47 C 0.4294(5) 0.0530(4) 0.2711(5) 0.0269(19) Uani 1 1 d .
H47A H 0.3578 0.0380 0.2650 0.032 Uiso 1 1 calc R
C48 C 0.3053(6) 0.3292(4) 0.3501(4) 0.0268(19) Uani 1 1 d .
H48A H 0.2469 0.2952 0.3571 0.032 Uiso 1 1 calc R
C49 C 0.4832(7) 0.0115(5) 0.3434(5) 0.042(2) Uani 1 1 d .
H49A H 0.4525 0.0273 0.3879 0.063 Uiso 1 1 calc R
H49B H 0.5528 0.0280 0.3519 0.063 Uiso 1 1 calc R
H49C H 0.4788 -0.0475 0.3367 0.063 Uiso 1 1 calc R
C50 C 0.4725(6) 0.0191(5) 0.2014(5) 0.038(2) Uani 1 1 d .
H50A H 0.4444 0.0488 0.1547 0.057 Uiso 1 1 calc R
H50B H 0.4558 -0.0386 0.1948 0.057 Uiso 1 1 calc R
H50C H 0.5445 0.0255 0.2104 0.057 Uiso 1 1 calc R
C51 C 0.2695(6) 0.4015(4) 0.2971(5) 0.033(2) Uani 1 1 d .
H51A H 0.2358 0.3812 0.2473 0.050 Uiso 1 1 calc R
H51B H 0.3264 0.4346 0.2891 0.050 Uiso 1 1 calc R
H51C H 0.2234 0.4346 0.3213 0.050 Uiso 1 1 calc R
C52 C 0.3530(6) 0.3612(5) 0.4282(4) 0.0346(19) Uani 1 1 d .
H52A H 0.3774 0.3157 0.4618 0.052 Uiso 1 1 calc R
H52B H 0.3040 0.3918 0.4516 0.052 Uiso 1 1 calc R
H52C H 0.4083 0.3969 0.4217 0.052 Uiso 1 1 calc R
C61 C 0.1024(8) 0.2514(7) 0.5656(6) 0.074(4) Uani 1 1 d .
H61A H 0.1360 0.2066 0.5918 0.088 Uiso 1 1 calc R
C62 C 0.1509(8) 0.3047(8) 0.5304(7) 0.085(4) Uani 1 1 d .
H62A H 0.2192 0.2961 0.5288 0.101 Uiso 1 1 calc R
C63 C 0.1051(8) 0.3733(7) 0.4953(7) 0.074(4) Uani 1 1 d .
H63A H 0.1428 0.4132 0.4738 0.088 Uiso 1 1 calc R
C64 C 0.0049(7) 0.3829(6) 0.4919(5) 0.050(3) Uani 1 1 d .
H64A H -0.0287 0.4274 0.4651 0.060 Uiso 1 1 calc R
C65 C -0.0456(7) 0.3267(5) 0.5280(5) 0.047(2) Uani 1 1 d .
H65A H -0.1146 0.3336 0.5278 0.056 Uiso 1 1 calc R
C66 C 0.0012(7) 0.2613(6) 0.5642(5) 0.050(3) Uani 1 1 d .
H66A H -0.0350 0.2226 0.5885 0.061 Uiso 1 1 calc R

loop_
_atom_site_aniso_label
_atom_site_aniso_U_11
_atom_site_aniso_U_22
_atom_site_aniso_U_33
_atom_site_aniso_U_23
_atom_site_aniso_U_13
_atom_site_aniso_U_12
Hf1 0.01857(18) 0.01859(16) 0.02079(17) 0.00187(18) -0.00101(11) -0.00186(18)
N1 0.023(4) 0.017(3) 0.027(4) -0.002(3) 0.005(3) -0.001(3)
N2 0.023(4) 0.024(4) 0.029(4) 0.004(3) 0.012(3) -0.003(3)
C1 0.015(3) 0.015(3) 0.014(3) -0.007(3) -0.003(3) -0.006(3)
C2 0.021(5) 0.031(5) 0.028(5) 0.005(4) 0.002(4) -0.004(4)
C3 0.032(5) 0.023(4) 0.028(5) 0.001(4) -0.006(4) 0.007(4)
C4 0.018(4) 0.019(4) 0.039(5) -0.003(4) 0.005(4) 0.003(3)
C5 0.023(5) 0.025(4) 0.056(6) -0.010(4) -0.004(4) -0.009(4)
C6 0.014(5) 0.029(5) 0.061(6) -0.002(4) -0.008(4) -0.008(4)
C7 0.027(5) 0.030(5) 0.047(6) 0.001(4) 0.012(4) -0.006(4)
C8 0.011(4) 0.031(4) 0.041(5) -0.003(4) 0.003(4) -0.004(3)
C9 0.017(4) 0.014(4) 0.035(5) 0.001(3) 0.004(4) 0.003(3)
C10 0.020(4) 0.010(4) 0.029(5) -0.008(3) 0.003(4) 0.000(3)
C11 0.015(4) 0.020(4) 0.020(4) -0.007(3) 0.001(3) 0.001(3)
C12 0.026(5) 0.022(4) 0.036(5) 0.003(4) 0.007(4) -0.007(4)
C13 0.037(5) 0.027(4) 0.032(5) 0.012(4) 0.006(4) 0.002(4)
C14 0.030(5) 0.029(4) 0.021(4) 0.000(4) 0.007(4) 0.004(4)
C15 0.033(5) 0.042(5) 0.018(4) 0.010(4) -0.004(4) 0.003(4)
C16 0.020(5) 0.038(5) 0.027(5) -0.001(4) -0.008(4) 0.008(4)
C17 0.027(5) 0.022(4) 0.036(5) -0.003(4) -0.001(4) -0.009(4)
C18 0.031(5) 0.017(4) 0.031(5) 0.005(3) 0.001(4) 0.002(3)
C19 0.019(4) 0.024(4) 0.022(4) -0.001(3) 0.004(3) 0.003(3)
C21 0.022(5) 0.023(4) 0.037(5) -0.002(4) 0.004(4) -0.006(4)
C22 0.031(5) 0.016(4) 0.037(5) -0.002(4) 0.004(4) 0.006(4)
C23 0.025(5) 0.029(5) 0.044(5) -0.003(4) -0.006(4) 0.012(4)
C24 0.029(6) 0.038(5) 0.065(7) -0.006(5) 0.006(5) 0.007(4)
C25 0.059(8) 0.033(5) 0.072(8) 0.002(5) 0.038(7) 0.004(5)
C26 0.067(8) 0.033(5) 0.036(6) 0.002(4) 0.017(5) 0.004(5)
C27 0.044(6) 0.022(4) 0.042(6) -0.010(4) -0.003(5) 0.008(4)
C31 0.031(5) 0.027(4) 0.029(5) -0.007(4) -0.004(4) 0.001(4)
C32 0.019(4) 0.026(4) 0.015(4) 0.003(3) -0.003(3) -0.002(3)
C33 0.030(5) 0.043(5) 0.022(4) 0.010(4) 0.000(4) -0.008(4)
C34 0.043(6) 0.038(6) 0.033(5) 0.003(4) -0.002(4) -0.015(4)
C35 0.059(6) 0.022(5) 0.050(6) 0.012(4) -0.002(5) -0.002(4)
C36 0.030(5) 0.054(6) 0.028(5) 0.019(4) -0.008(4) 0.004(4)
C37 0.032(5) 0.031(5) 0.029(5) -0.002(4) 0.012(4) -0.006(4)
C41 0.021(4) 0.020(4) 0.016(4) 0.005(3) -0.003(3) -0.010(3)
C42 0.014(4) 0.033(5) 0.018(4) 0.000(3) -0.002(3) 0.003(3)
C43 0.026(5) 0.026(4) 0.035(5) 0.005(4) -0.004(4) -0.001(4)
C44 0.020(5) 0.026(5) 0.047(6) 0.000(4) 0.002(4) -0.008(4)
C45 0.019(5) 0.026(4) 0.042(5) 0.001(4) 0.008(4) 0.007(4)
C46 0.031(5) 0.023(4) 0.025(4) -0.002(4) 0.000(3) 0.003(4)
C47 0.007(4) 0.023(4) 0.049(5) 0.001(4) -0.003(4) 0.002(3)
C48 0.030(5) 0.023(4) 0.027(4) -0.007(3) 0.003(4) -0.004(3)
C49 0.047(6) 0.033(5) 0.043(6) 0.008(4) -0.002(5) 0.002(4)
C50 0.026(5) 0.034(5) 0.054(6) -0.008(4) 0.003(4) 0.008(4)
C51 0.031(5) 0.019(4) 0.046(6) 0.000(4) -0.007(4) -0.002(4)
C52 0.040(5) 0.035(4) 0.026(4) -0.006(4) -0.002(4) 0.001(4)
C61 0.048(7) 0.102(9) 0.068(8) 0.047(7) -0.001(6) 0.020(7)
C62 0.041(7) 0.140(12) 0.073(9) 0.062(8) 0.012(6) 0.017(7)
C63 0.039(7) 0.094(9) 0.087(9) 0.040(7) 0.010(6) -0.005(6)
C64 0.052(7) 0.049(6) 0.045(6) 0.001(5) -0.002(5) 0.005(5)
C65 0.040(6) 0.048(6) 0.055(6) -0.001(5) 0.013(5) 0.000(5)
C66 0.046(7) 0.056(7) 0.050(6) 0.009(5) 0.010(5) 0.001(5)

loop_
_atom_type_symbol
_atom_type_description
_atom_type_scat_dispersion_real
_atom_type_scat_dispersion_imag
_atom_type_scat_source
C C 0.0033 0.0016 'International Tables Vol C Tables 4.2.6.8 and 6.1.1.4'
H H 0.0000 0.0000 'International Tables Vol C Tables 4.2.6.8 and 6.1.1.4'
N N 0.0061 0.0033 'International Tables Vol C Tables 4.2.6.8 and 6.1.1.4'
Hf Hf -0.5830 6.1852 'International Tables Vol C Tables 4.2.6.8 and 6.1.1.4'

loop_
_geom_angle_atom_site_label_1
_geom_angle_atom_site_label_2
_geom_angle_atom_site_label_3
_geom_angle
N2 Hf1 C21 107.1(3)
N2 Hf1 C31 100.4(3)
C21 Hf1 C31 117.1(3)
N2 Hf1 N1 71.6(2)
C21 Hf1 N1 110.3(2)
C31 Hf1 N1 132.0(2)
N2 Hf1 C1 139.2(2)
C21 Hf1 C1 97.6(3)
C31 Hf1 C1 96.3(3)
N1 Hf1 C1 69.5(2)
N2 Hf1 C32 108.9(2)
C21 Hf1 C32 85.8(3)
C31 Hf1 C32 31.5(2)
N1 Hf1 C32 163.2(2)
C1 Hf1 C32 104.7(2)
N2 Hf1 C22 112.0(2)
C21 Hf1 C22 29.8(2)
C31 Hf1 C22 138.7(3)
N1 Hf1 C22 83.8(2)
C1 Hf1 C22 75.7(2)
C32 Hf1 C22 110.5(2)
C11 N1 C19 122.2(6)
C11 N1 Hf1 121.2(5)
C19 N1 Hf1 116.6(5)
C18 N2 C41 115.1(6)
C18 N2 Hf1 120.9(5)
C41 N2 Hf1 123.8(4)
C10 C1 C2 119.1(6)
C10 C1 Hf1 118.9(5)
C2 C1 Hf1 121.8(5)
C3 C2 C1 119.5(7)
C3 C2 H2A 120.2
C1 C2 H2A 120.2
C2 C3 C4 121.9(7)
C2 C3 H3A 119.1
C4 C3 H3A 119.1
C3 C4 C5 121.1(8)
C3 C4 C9 118.6(7)
C5 C4 C9 120.3(7)
C6 C5 C4 122.3(8)
C6 C5 H5A 118.8
C4 C5 H5A 118.8
C5 C6 C7 117.4(7)
C5 C6 H6A 121.3
C7 C6 H6A 121.3
C8 C7 C6 121.6(8)
C8 C7 H7A 119.2
C6 C7 H7A 119.2
C7 C8 C9 122.9(8)
C7 C8 H8A 118.6
C9 C8 H8A 118.6
C10 C9 C4 119.0(7)
C10 C9 C8 125.8(7)
C4 C9 C8 115.1(7)
C1 C10 C9 120.9(7)
C1 C10 C11 113.1(6)
C9 C10 C11 126.1(7)
N1 C11 C12 117.1(6)
N1 C11 C10 115.3(6)
C12 C11 C10 127.5(7)
C13 C12 C11 121.2(7)
C13 C12 H12A 119.4
C11 C12 H12A 119.4
C12 C13 C14 122.0(7)
C12 C13 H13A 119.0
C14 C13 H13A 119.0
C13 C14 C19 115.9(7)
C13 C14 C15 127.3(7)
C19 C14 C15 116.6(7)
C16 C15 C14 120.0(7)
C16 C15 H15A 120.0
C14 C15 H15A 120.0
C15 C16 C17 122.1(7)
C15 C16 H16A 119.0
C17 C16 H16A 119.0
C18 C17 C16 121.4(7)
C18 C17 H17A 119.3
C16 C17 H17A 119.3
C17 C18 N2 128.6(7)
C17 C18 C19 116.6(7)
N2 C18 C19 114.7(7)
N1 C19 C18 115.5(7)
N1 C19 C14 121.3(7)
C18 C19 C14 123.1(7)
C22 C21 Hf1 101.5(5)
C22 C21 H21A 111.5
Hf1 C21 H21A 111.5
C22 C21 H21B 111.5
Hf1 C21 H21B 111.5
H21A C21 H21B 109.3
C27 C22 C23 117.4(8)
C27 C22 C21 122.5(8)
C23 C22 C21 120.1(8)
C27 C22 Hf1 101.3(5)
C23 C22 Hf1 116.9(5)
C21 C22 Hf1 48.7(4)
C24 C23 C22 119.9(8)
C24 C23 H23A 120.0
C22 C23 H23A 120.0
C25 C24 C23 120.5(9)
C25 C24 H24A 119.7
C23 C24 H24A 119.7
C24 C25 C26 121.0(10)
C24 C25 H25A 119.5
C26 C25 H25A 119.5
C25 C26 C27 119.0(9)
C25 C26 H26A 120.5
C27 C26 H26A 120.5
C22 C27 C26 122.1(8)
C22 C27 H27A 118.9
C26 C27 H27A 118.9
C32 C31 Hf1 95.3(5)
C32 C31 H31A 112.7
Hf1 C31 H31A 112.7
C32 C31 H31B 112.7
Hf1 C31 H31B 112.7
H31A C31 H31B 110.2
C33 C32 C37 115.8(7)
C33 C32 C31 121.3(6)
C37 C32 C31 122.5(7)
C33 C32 Hf1 93.2(5)
C37 C32 Hf1 118.5(5)
C31 C32 Hf1 53.2(4)
C34 C33 C32 122.4(7)
C34 C33 H33A 118.8
C32 C33 H33A 118.8
C35 C34 C33 120.5(8)
C35 C34 H34A 119.7
C33 C34 H34A 119.7
C34 C35 C36 119.2(7)
C34 C35 H35A 120.4
C36 C35 H35A 120.4
C37 C36 C35 120.5(8)
C37 C36 H36A 119.7
C35 C36 H36A 119.7
C36 C37 C32 121.5(7)
C36 C37 H37A 119.2
C32 C37 H37A 119.2
C42 C41 C46 120.4(7)
C42 C41 N2 120.5(7)
C46 C41 N2 119.1(6)
C43 C42 C41 119.2(7)
C43 C42 C48 118.7(7)
C41 C42 C48 121.9(7)
C42 C43 C44 121.6(7)
C42 C43 H43A 119.2
C44 C43 H43A 119.2
C43 C44 C45 118.8(7)
C43 C44 H44A 120.6
C45 C44 H44A 120.6
C46 C45 C44 121.5(8)
C46 C45 H45A 119.3
C44 C45 H45A 119.3
C45 C46 C41 118.3(7)
C45 C46 C47 118.8(7)
C41 C46 C47 122.8(7)
C46 C47 C49 110.7(6)
C46 C47 C50 113.3(7)
C49 C47 C50 107.6(6)
C46 C47 H47A 108.4
C49 C47 H47A 108.4
C50 C47 H47A 108.4
C52 C48 C42 109.7(6)
C52 C48 C51 109.0(6)
C42 C48 C51 111.8(6)
C52 C48 H48A 108.8
C42 C48 H48A 108.8
C51 C48 H48A 108.8
C47 C49 H49A 109.5
C47 C49 H49B 109.5
H49A C49 H49B 109.5
C47 C49 H49C 109.5
H49A C49 H49C 109.5
H49B C49 H49C 109.5
C47 C50 H50A 109.5
C47 C50 H50B 109.5
H50A C50 H50B 109.5
C47 C50 H50C 109.5
H50A C50 H50C 109.5
H50B C50 H50C 109.5
C48 C51 H51A 109.5
C48 C51 H51B 109.5
H51A C51 H51B 109.5
C48 C51 H51C 109.5
H51A C51 H51C 109.5
H51B C51 H51C 109.5
C48 C52 H52A 109.5
C48 C52 H52B 109.5
H52A C52 H52B 109.5
C48 C52 H52C 109.5
H52A C52 H52C 109.5
H52B C52 H52C 109.5
C62 C61 C66 119.3(10)
C62 C61 H61A 120.4
C66 C61 H61A 120.4
C61 C62 C63 121.8(11)
C61 C62 H62A 119.1
C63 C62 H62A 119.1
C64 C63 C62 119.4(10)
C64 C63 H63A 120.3
C62 C63 H63A 120.3
C65 C64 C63 118.4(9)
C65 C64 H64A 120.8
C63 C64 H64A 120.8
C66 C65 C64 121.1(9)
C66 C65 H65A 119.4
C64 C65 H65A 119.4
C65 C66 C61 119.8(10)
C65 C66 H66A 120.1
C61 C66 H66A 120.1

loop_
_geom_bond_atom_site_label_1
_geom_bond_atom_site_label_2
_geom_bond_distance
Hf1 N2 2.148(6)
Hf1 C21 2.232(7)
Hf1 C31 2.234(8)
Hf1 N1 2.274(6)
Hf1 C1 2.281(6)
Hf1 C32 2.777(7)
Hf1 C22 2.910(8)
N1 C11 1.337(9)
N1 C19 1.374(9)
N2 C18 1.387(9)
N2 C41 1.442(9)
C1 C10 1.398(10)
C1 C2 1.409(10)
C2 C3 1.397(10)
C2 H2A 0.9500
C3 C4 1.398(10)
C3 H3A 0.9500
C4 C5 1.409(10)
C4 C9 1.418(10)
C5 C6 1.352(11)
C5 H5A 0.9500
C6 C7 1.412(11)
C6 H6A 0.9500
C7 C8 1.340(10)
C7 H7A 0.9500
C8 C9 1.419(10)
C8 H8A 0.9500
C9 C10 1.414(10)
C10 C11 1.467(10)
C11 C12 1.421(10)
C12 C13 1.356(10)
C12 H12A 0.9500
C13 C14 1.377(10)
C13 H13A 0.9500
C14 C19 1.417(10)
C14 C15 1.420(10)
C15 C16 1.361(10)
C15 H15A 0.9500
C16 C17 1.387(10)
C16 H16A 0.9500
C17 C18 1.376(10)
C17 H17A 0.9500
C18 C19 1.416(10)
C21 C22 1.474(11)
C21 H21A 0.9900
C21 H21B 0.9900
C22 C27 1.361(11)
C22 C23 1.418(11)
C23 C24 1.397(12)
C23 H23A 0.9500
C24 C25 1.352(13)
C24 H24A 0.9500
C25 C26 1.361(13)
C25 H25A 0.9500
C26 C27 1.407(12)
C26 H26A 0.9500
C27 H27A 0.9500
C31 C32 1.455(10)
C31 H31A 0.9900
C31 H31B 0.9900
C32 C33 1.384(10)
C32 C37 1.426(10)
C33 C34 1.378(10)
C33 H33A 0.9500
C34 C35 1.369(11)
C34 H34A 0.9500
C35 C36 1.381(11)
C35 H35A 0.9500
C36 C37 1.367(10)
C36 H36A 0.9500
C37 H37A 0.9500
C41 C42 1.404(10)
C41 C46 1.411(10)
C42 C43 1.374(10)
C42 C48 1.531(10)
C43 C44 1.388(11)
C43 H43A 0.9500
C44 C45 1.394(10)
C44 H44A 0.9500
C45 C46 1.391(10)
C45 H45A 0.9500
C46 C47 1.516(10)
C47 C49 1.524(10)
C47 C50 1.546(11)
C47 H47A 1.0000
C48 C52 1.518(10)
C48 C51 1.544(10)
C48 H48A 1.0000
C49 H49A 0.9800
C49 H49B 0.9800
C49 H49C 0.9800
C50 H50A 0.9800
C50 H50B 0.9800
C50 H50C 0.9800
C51 H51A 0.9800
C51 H51B 0.9800
C51 H51C 0.9800
C52 H52A 0.9800
C52 H52B 0.9800
C52 H52C 0.9800
C61 C62 1.315(14)
C61 C66 1.391(13)
C61 H61A 0.9500
C62 C63 1.389(14)
C62 H62A 0.9500
C63 C64 1.374(13)
C63 H63A 0.9500
C64 C65 1.371(12)
C64 H64A 0.9500
C65 C66 1.359(12)
C65 H65A 0.9500
C66 H66A 0.9500
